data_7709348
loop_
_publ_author_name
'Simon, Jasmin'
'Horstmann, Claudia'
'Mix, Andreas'
'Stammler, Anja'
'Oldengott, Jan'
'B\"ogge, Hartmut'
'Glaser, Thorsten'

_publ_section_title
;
 Evaluation of the Binding Mode of a Cytotoxic Dinuclear Nickel Complex to
 two Neighboring Phosphates of the DNA Backbone
;
_journal_name_full 'Dalton Transactions'
_journal_paper_doi 10.1039/D1DT03813C
_journal_year 2022
_chemical_absolute_configuration ad
_chemical_formula_moiety 'C43 H53 N6 Ni2 O8 P, 2(Cl O4), 0.75(C4 H10 O)'
_chemical_formula_sum 'C46 H60.5 Cl2 N6 Ni2 O16.75 P'
_chemical_formula_weight 1184.79
_space_group_crystal_system monoclinic
_space_group_IT_number 9
_space_group_name_Hall 'C -2yc'
_space_group_name_H-M_alt 'C 1 c 1'
_atom_sites_solution_hydrogens mixed
_atom_sites_solution_primary direct
_atom_sites_solution_secondary difmap
_audit_creation_date 2020-11-02
_audit_creation_method
;
Olex2 1.3-alpha
(compiled 2020.04.02 svn.r1fbe7b6f for OlexSys, GUI svn.r6076)
;
_audit_update_record
;
2021-04-23 deposited with the CCDC.	2022-01-24 downloaded from the CCDC.
;
_cell_angle_alpha 90
_cell_angle_beta 93.002(5)
_cell_angle_gamma 90
_cell_formula_units_Z 4
_cell_length_a 15.0590(16)
_cell_length_b 15.3717(16)
_cell_length_c 22.448(2)
_cell_measurement_reflns_used 9862
_cell_measurement_temperature 100(2)
_cell_measurement_theta_max 29.688
_cell_measurement_theta_min 2.709
_cell_volume 5189.2(9)
_computing_cell_refinement 'SAINT v8.27A (Bruker, 2012)'
_computing_data_collection 'APEX2 v2012.12-0 (Bruker AXS, 2012)'
_computing_data_reduction 'SAINT v8.27A (Bruker, 2012)'
_computing_molecular_graphics 'Olex2 1.3-alpha (Dolomanov et al., 2009)'
_computing_publication_material 'Olex2 1.3-alpha (Dolomanov et al., 2009)'
_computing_structure_refinement 'SHELXL 2018/3 (Sheldrick, 2015)'
_computing_structure_solution 'SHELXS (Sheldrick, 2008)'
_diffrn_ambient_temperature 100(2)
_diffrn_detector_area_resol_mean 7.9
_diffrn_detector_type 'Bruker APEX II area detector'
_diffrn_measured_fraction_theta_full 0.998
_diffrn_measured_fraction_theta_max 0.993
_diffrn_measurement_device '\k-geometry diffractometer'
_diffrn_measurement_device_type 'Bruker APEX-II CCD'
_diffrn_measurement_method '\f and \w scans'
_diffrn_radiation_monochromator graphite
_diffrn_radiation_type MoK\a
_diffrn_radiation_wavelength 0.71073
_diffrn_reflns_av_R_equivalents 0.0266
_diffrn_reflns_av_unetI/netI 0.0397
_diffrn_reflns_Laue_measured_fraction_full 0.998
_diffrn_reflns_Laue_measured_fraction_max 0.993
_diffrn_reflns_limit_h_max 21
_diffrn_reflns_limit_h_min -21
_diffrn_reflns_limit_k_max 21
_diffrn_reflns_limit_k_min -21
_diffrn_reflns_limit_l_max 31
_diffrn_reflns_limit_l_min -31
_diffrn_reflns_number 55058
_diffrn_reflns_point_group_measured_fraction_full 0.984
_diffrn_reflns_point_group_measured_fraction_max 0.920
_diffrn_reflns_theta_full 25.242
_diffrn_reflns_theta_max 30.150
_diffrn_reflns_theta_min 3.214
_diffrn_source_current 30.0
_diffrn_source_power 1.5
_diffrn_source_voltage 50.0
_diffrn_standards_number 0
_exptl_absorpt_coefficient_mu 0.935
_exptl_absorpt_correction_T_max 0.7460
_exptl_absorpt_correction_T_min 0.6733
_exptl_absorpt_correction_type multi-scan
_exptl_absorpt_process_details
;
SADABS-2012/1 (Bruker,2012) was used for absorption correction.
wR2(int) was 0.0776 before and 0.0555 after correction.
The Ratio of minimum to maximum transmission is 0.9025.
The \l/2 correction factor is 0.0015.
;
_exptl_crystal_colour green
_exptl_crystal_colour_primary green
_exptl_crystal_density_diffrn 1.517
_exptl_crystal_description plate
_exptl_crystal_F_000 2470
_exptl_crystal_size_max 0.42
_exptl_crystal_size_mid 0.14
_exptl_crystal_size_min 0.12
_refine_diff_density_max 0.780
_refine_diff_density_min -0.420
_refine_diff_density_rms 0.070
_refine_ls_abs_structure_details
;
 Flack x determined using 5171 quotients [(I+)-(I-)]/[(I+)+(I-)]
 (Parsons, Flack and Wagner, Acta Cryst. B69 (2013) 249-259).
;
_refine_ls_abs_structure_Flack 0.012(3)
_refine_ls_extinction_method none
_refine_ls_goodness_of_fit_ref 1.022
_refine_ls_hydrogen_treatment mixed
_refine_ls_matrix_type full
_refine_ls_number_parameters 726
_refine_ls_number_reflns 14130
_refine_ls_number_restraints 59
_refine_ls_restrained_S_all 1.030
_refine_ls_R_factor_all 0.0426
_refine_ls_R_factor_gt 0.0351
_refine_ls_shift/su_max 0.001
_refine_ls_shift/su_mean 0.000
_refine_ls_structure_factor_coef Fsqd
_refine_ls_weighting_details 'w=1/[\s^2^(Fo^2^)+(0.0593P)^2^] where P=(Fo^2^+2Fc^2^)/3'
_refine_ls_weighting_scheme calc
_refine_ls_wR_factor_gt 0.0888
_refine_ls_wR_factor_ref 0.0921
_reflns_Friedel_coverage 0.852
_reflns_Friedel_fraction_full 0.970
_reflns_Friedel_fraction_max 0.848
_reflns_number_gt 12535
_reflns_number_total 14130
_reflns_threshold_expression 'I > 2\s(I)'
_cod_data_source_file d1dt03813c2.cif
_cod_data_source_block g2330
_cod_original_cell_volume 5189.3(10)
_cod_original_formula_sum 'C46 H60.50 Cl2 N6 Ni2 O16.75 P'
_cod_database_code 7709348
_shelx_shelxl_version_number 2018/3
_shelx_space_group_comment
;
The symmetry employed for this shelxl refinement is uniquely defined
by the following loop, which should always be used as a source of
symmetry information in preference to the above space-group names.
They are only intended as comments.
;
_shelx_estimated_absorpt_t_max 0.896
_shelx_estimated_absorpt_t_min 0.695
_olex2_refinement_description
;
1. Fixed Uiso
 At 1.2 times of:
  All C(H) groups, All C(H,H) groups
 At 1.5 times of:
  All C(H,H,H) groups
2. Restrained distances
 O66-H66
 0.87 with sigma of 0.02
 O65-H65A = O65-H65B
 0.88 with sigma of 0.02
3. Uiso/Uaniso restraints and constraints
Uanis(O1S) \\sim Ueq, Uanis(C3S) \\sim Ueq, Uanis(C4S) \\sim Ueq, Uanis(C2S)
\\sim Ueq, Uanis(C1S) \\sim Ueq: with sigma of 0.01 and sigma for terminal
atoms of 0.02
Uanis(O21) \\sim Ueq, Uanis(O21B) \\sim Ueq, Uanis(O23B) \\sim Ueq, Uanis(O24B)
\\sim Ueq: with sigma of 0.005 and sigma for terminal atoms of 0.01
4. Others
 Fixed Sof: O21(0.7) O21B(0.3) O23(0.7) O23B(0.3) O24(0.7) O24B(0.3) O1S(0.75)
 C1S(0.75) H1SA(0.75) H1SB(0.75) H1SC(0.75) C2S(0.75) H2SA(0.75) H2SB(0.75)
 C3S(0.75) H3SA(0.75) H3SB(0.75) C4S(0.75) H4SA(0.75) H4SB(0.75) H4SC(0.75)
5.a Secondary CH2 refined with riding coordinates:
 C11(H11A,H11B), C12(H12A,H12B), C22(H22A,H22B), C31(H31A,H31B), C32(H32A,
 H32B), C42(H42A,H42B), C2S(H2SA,H2SB), C3S(H3SA,H3SB)
5.b Me refined with riding coordinates:
 C1S(H1SA,H1SB,H1SC), C4S(H4SA,H4SB,H4SC)
5.c Aromatic/amide H refined with riding coordinates:
 C3(H3), C4(H4), C9(H9), C10(H10), C14(H14), C15(H15), C16(H16), C24(H24),
 C25(H25), C26(H26), C34(H34), C35(H35), C36(H36), C44(H44), C45(H45), C46(H46)
5.d Idealised Me refined as rotating group:
 C18(H18A,H18B,H18C), C28(H28A,H28B,H28C), C38(H38A,H38B,H38C), C48(H48A,H48B,
 H48C), C66(H66A,H66B,H66C), C101(H10A,H10B,H10C), C107(H10D,H10E,H10F)
;
_olex2_submission_special_instructions 'No special instructions were received'

loop_
_space_group_symop_operation_xyz
'x, y, z'
'x, -y, z+1/2'
'x+1/2, y+1/2, z'
'x+1/2, -y+1/2, z+1/2'

loop_
_atom_site_label
_atom_site_type_symbol
_atom_site_fract_x
_atom_site_fract_y
_atom_site_fract_z
_atom_site_U_iso_or_equiv
_atom_site_adp_type
_atom_site_occupancy
_atom_site_site_symmetry_order
_atom_site_calc_flag
_atom_site_refinement_flags_posn
_atom_site_refinement_flags_adp
_atom_site_refinement_flags_occupancy
_atom_site_disorder_assembly
_atom_site_disorder_group
Ni1 Ni -0.10725(2) 0.40099(2) 0.57569(2) 0.01858(9) Uani 1 1 d . . . . .
Ni2 Ni 0.10458(3) 0.25466(3) 0.42857(2) 0.02228(9) Uani 1 1 d . . . . .
P1 P 0.11000(5) 0.36735(6) 0.55822(4) 0.02403(17) Uani 1 1 d . . . . .
O1 O -0.09921(14) 0.28950(13) 0.52487(10) 0.0201(4) Uani 1 1 d . . . . .
H1 H -0.060(4) 0.297(4) 0.482(3) 0.063(15) Uiso 1 1 d . . . . .
O3 O -0.02275(14) 0.29482(14) 0.43417(10) 0.0216(4) Uani 1 1 d . . . . .
O61 O 0.02390(15) 0.41529(15) 0.55811(11) 0.0248(5) Uani 1 1 d . . . . .
O62 O 0.12526(16) 0.30105(16) 0.51198(11) 0.0300(5) Uani 1 1 d . . . . .
O63 O 0.11798(18) 0.32282(19) 0.62277(12) 0.0381(6) Uani 1 1 d . . . . .
O64 O 0.19238(18) 0.4301(2) 0.55649(13) 0.0390(6) Uani 1 1 d . . . . .
O65 O -0.05989(18) 0.33188(16) 0.65362(11) 0.0288(5) Uani 1 1 d D . . . .
O66 O 0.13372(17) 0.38505(17) 0.39956(14) 0.0371(6) Uani 1 1 d D . . . .
N1 N -0.23681(18) 0.36707(18) 0.59428(12) 0.0224(5) Uani 1 1 d . . . . .
N2 N -0.13604(18) 0.50310(17) 0.63509(12) 0.0230(5) Uani 1 1 d . . . . .
N3 N -0.17093(18) 0.45657(16) 0.49662(12) 0.0219(5) Uani 1 1 d . . . . .
N4 N 0.07986(19) 0.2182(2) 0.33970(13) 0.0275(6) Uani 1 1 d . . . . .
N5 N 0.23531(19) 0.2268(2) 0.40494(15) 0.0292(6) Uani 1 1 d . . . . .
N6 N 0.05778(18) 0.12431(18) 0.44434(13) 0.0255(6) Uani 1 1 d . . . . .
C1 C -0.1725(2) 0.25455(19) 0.49627(15) 0.0210(6) Uani 1 1 d . . . . .
C2 C -0.2498(2) 0.2423(2) 0.52502(15) 0.0235(6) Uani 1 1 d . . . . .
C3 C -0.3244(2) 0.2054(2) 0.49310(16) 0.0278(7) Uani 1 1 d . . . . .
H3 H -0.378167 0.197275 0.512727 0.033 Uiso 1 1 calc R U . . .
C4 C -0.3205(2) 0.1813(2) 0.43453(16) 0.0288(7) Uani 1 1 d . . . . .
H4 H -0.370799 0.155010 0.414550 0.035 Uiso 1 1 calc R U . . .
C5 C -0.2421(2) 0.1951(2) 0.40341(14) 0.0227(6) Uani 1 1 d . . . . .
C6 C -0.1681(2) 0.23329(19) 0.43471(14) 0.0198(6) Uani 1 1 d . . . . .
C7 C -0.0902(2) 0.25351(19) 0.40362(15) 0.0213(6) Uani 1 1 d . . . . .
C8 C -0.0845(2) 0.2321(2) 0.34448(15) 0.0241(6) Uani 1 1 d . . . . .
C9 C -0.1579(2) 0.1903(2) 0.31438(15) 0.0263(7) Uani 1 1 d . . . . .
H9 H -0.153817 0.173691 0.273855 0.032 Uiso 1 1 calc R U . . .
C10 C -0.2345(2) 0.1733(2) 0.34245(15) 0.0265(7) Uani 1 1 d . . . . .
H10 H -0.283218 0.146640 0.320898 0.032 Uiso 1 1 calc R U . . .
C11 C -0.2539(2) 0.2719(2) 0.58860(15) 0.0256(7) Uani 1 1 d . . . . .
H11A H -0.313394 0.258541 0.603064 0.031 Uiso 1 1 calc R U . . .
H11B H -0.209164 0.239781 0.613854 0.031 Uiso 1 1 calc R U . . .
C12 C -0.2480(2) 0.3946(2) 0.65612(15) 0.0261(7) Uani 1 1 d . . . . .
H12A H -0.219654 0.351573 0.683860 0.031 Uiso 1 1 calc R U . . .
H12B H -0.312112 0.397176 0.663691 0.031 Uiso 1 1 calc R U . . .
C13 C -0.2067(2) 0.4826(2) 0.66740(14) 0.0242(6) Uani 1 1 d . . . . .
C14 C -0.2382(3) 0.5371(2) 0.71042(15) 0.0304(7) Uani 1 1 d . . . . .
H14 H -0.288244 0.521148 0.732063 0.036 Uiso 1 1 calc R U . . .
C15 C -0.1952(3) 0.6153(2) 0.72121(16) 0.0337(8) Uani 1 1 d . . . . .
H15 H -0.214697 0.653679 0.751017 0.040 Uiso 1 1 calc R U . . .
C16 C -0.1244(3) 0.6369(2) 0.68863(16) 0.0312(7) Uani 1 1 d . . . . .
H16 H -0.095217 0.691152 0.695314 0.037 Uiso 1 1 calc R U . . .
C17 C -0.0945(2) 0.5801(2) 0.64563(15) 0.0255(6) Uani 1 1 d . . . . .
C18 C -0.0160(3) 0.6029(2) 0.61102(17) 0.0306(7) Uani 1 1 d . . . . .
H18A H -0.031637 0.650776 0.583599 0.046 Uiso 1 1 calc R U . . .
H18B H 0.001954 0.552114 0.588180 0.046 Uiso 1 1 calc R U . . .
H18C H 0.033279 0.620871 0.638526 0.046 Uiso 1 1 calc R U . . .
C22 C -0.2980(2) 0.4172(2) 0.55286(15) 0.0246(6) Uani 1 1 d . . . . .
H22A H -0.312391 0.473497 0.571524 0.030 Uiso 1 1 calc R U . . .
H22B H -0.354127 0.384409 0.545871 0.030 Uiso 1 1 calc R U . . .
C23 C -0.2576(2) 0.4339(2) 0.49424(14) 0.0233(6) Uani 1 1 d . . . . .
C24 C -0.3082(2) 0.4290(2) 0.44101(16) 0.0298(7) Uani 1 1 d . . . . .
H24 H -0.368587 0.411119 0.440544 0.036 Uiso 1 1 calc R U . . .
C25 C -0.2694(3) 0.4506(3) 0.38864(16) 0.0351(9) Uani 1 1 d . . . . .
H25 H -0.302086 0.446052 0.351429 0.042 Uiso 1 1 calc R U . . .
C26 C -0.1828(3) 0.4786(2) 0.39119(16) 0.0335(8) Uani 1 1 d . . . . .
H26 H -0.156078 0.496015 0.355692 0.040 Uiso 1 1 calc R U . . .
C27 C -0.1336(2) 0.4816(2) 0.44584(15) 0.0260(7) Uani 1 1 d . . . . .
C28 C -0.0396(3) 0.5112(2) 0.44884(17) 0.0324(8) Uani 1 1 d . . . . .
H28A H -0.025128 0.535895 0.410261 0.049 Uiso 1 1 calc R U . . .
H28B H -0.000386 0.461690 0.458306 0.049 Uiso 1 1 calc R U . . .
H28C H -0.031135 0.555685 0.479923 0.049 Uiso 1 1 calc R U . . .
C31 C -0.0029(2) 0.2565(3) 0.31198(16) 0.0305(7) Uani 1 1 d . . . . .
H31A H -0.010459 0.236390 0.270116 0.037 Uiso 1 1 calc R U . . .
H31B H 0.002827 0.320608 0.311507 0.037 Uiso 1 1 calc R U . . .
C32 C 0.1580(2) 0.2487(3) 0.30786(18) 0.0331(8) Uani 1 1 d . . . . .
H32A H 0.151480 0.311482 0.298751 0.040 Uiso 1 1 calc R U . . .
H32B H 0.160996 0.216927 0.269667 0.040 Uiso 1 1 calc R U . . .
C33 C 0.2430(2) 0.2338(2) 0.34566(19) 0.0332(8) Uani 1 1 d . . . . .
C34 C 0.3237(3) 0.2307(3) 0.3197(2) 0.0469(11) Uani 1 1 d . . . . .
H34 H 0.326374 0.233815 0.277599 0.056 Uiso 1 1 calc R U . . .
C35 C 0.4010(3) 0.2231(3) 0.3556(3) 0.0539(13) Uani 1 1 d . . . . .
H35 H 0.457637 0.222116 0.338869 0.065 Uiso 1 1 calc R U . . .
C36 C 0.3934(3) 0.2172(3) 0.4158(2) 0.0452(11) Uani 1 1 d . . . . .
H36 H 0.445608 0.213723 0.441282 0.054 Uiso 1 1 calc R U . . .
C37 C 0.3099(2) 0.2160(2) 0.4407(2) 0.0362(9) Uani 1 1 d . . . . .
C38 C 0.3014(3) 0.2015(3) 0.5050(2) 0.0474(11) Uani 1 1 d . . . . .
H38A H 0.349263 0.232333 0.527522 0.071 Uiso 1 1 calc R U . . .
H38B H 0.305696 0.139084 0.513616 0.071 Uiso 1 1 calc R U . . .
H38C H 0.243773 0.223403 0.516696 0.071 Uiso 1 1 calc R U . . .
C42 C 0.0760(2) 0.1226(2) 0.33802(16) 0.0295(7) Uani 1 1 d . . . . .
H42A H 0.136977 0.099229 0.335644 0.035 Uiso 1 1 calc R U . . .
H42B H 0.040907 0.103980 0.301732 0.035 Uiso 1 1 calc R U . . .
C43 C 0.0349(2) 0.0856(2) 0.39187(17) 0.0286(7) Uani 1 1 d . . . . .
C44 C -0.0191(2) 0.0126(2) 0.38679(19) 0.0358(8) Uani 1 1 d . . . . .
H44 H -0.035173 -0.011634 0.348821 0.043 Uiso 1 1 calc R U . . .
C45 C -0.0490(3) -0.0239(3) 0.4383(2) 0.0402(9) Uani 1 1 d . . . . .
H45 H -0.085681 -0.074284 0.436385 0.048 Uiso 1 1 calc R U . . .
C46 C -0.0251(3) 0.0135(3) 0.4921(2) 0.0377(9) Uani 1 1 d . . . . .
H46 H -0.045190 -0.011250 0.527804 0.045 Uiso 1 1 calc R U . . .
C47 C 0.0289(2) 0.0880(2) 0.49511(17) 0.0306(7) Uani 1 1 d . . . . .
C48 C 0.0547(3) 0.1279(3) 0.55316(18) 0.0400(9) Uani 1 1 d . . . . .
H48A H 0.115673 0.149941 0.552458 0.060 Uiso 1 1 calc R U . . .
H48B H 0.051273 0.084185 0.584743 0.060 Uiso 1 1 calc R U . . .
H48C H 0.014223 0.176051 0.560880 0.060 Uiso 1 1 calc R U . . .
C66 C 0.2133(3) 0.4334(3) 0.4141(2) 0.0482(11) Uani 1 1 d . . . . .
H66A H 0.249916 0.435411 0.379330 0.072 Uiso 1 1 calc R U . . .
H66B H 0.246699 0.405064 0.447376 0.072 Uiso 1 1 calc R U . . .
H66C H 0.197677 0.492721 0.425634 0.072 Uiso 1 1 calc R U . . .
C101 C 0.1987(3) 0.2817(4) 0.6445(2) 0.0498(11) Uani 1 1 d . . . . .
H10A H 0.249530 0.310422 0.627231 0.075 Uiso 1 1 calc R U . . .
H10B H 0.197629 0.220219 0.633028 0.075 Uiso 1 1 calc R U . . .
H10C H 0.204305 0.286494 0.688059 0.075 Uiso 1 1 calc R U . . .
C107 C 0.2045(3) 0.5001(4) 0.5979(2) 0.0570(13) Uani 1 1 d . . . . .
H10D H 0.268226 0.510119 0.606229 0.086 Uiso 1 1 calc R U . . .
H10E H 0.176569 0.485380 0.635026 0.086 Uiso 1 1 calc R U . . .
H10F H 0.177077 0.552947 0.580809 0.086 Uiso 1 1 calc R U . . .
Cl1 Cl -0.01008(6) -0.13963(6) 0.63941(4) 0.0362(2) Uani 1 1 d . . . . .
O11 O 0.0267(2) -0.05320(17) 0.64171(14) 0.0438(7) Uani 1 1 d . . . . .
O12 O 0.04985(18) -0.19838(17) 0.67132(12) 0.0376(6) Uani 1 1 d . . . . .
O13 O -0.0939(2) -0.1401(3) 0.6672(2) 0.0688(11) Uani 1 1 d . . . . .
O14 O -0.0203(3) -0.1675(2) 0.57829(15) 0.0626(11) Uani 1 1 d . . . . .
Cl2 Cl 0.04247(7) 0.53368(6) 0.27192(4) 0.0420(2) Uani 1 1 d . . . . .
O21 O 0.1010(4) 0.5937(5) 0.2420(3) 0.076(2) Uani 0.7 1 d . U P A 1
O21B O 0.0774(8) 0.5378(10) 0.2229(5) 0.056(3) Uani 0.3 1 d . U P A 2
O22 O -0.0481(2) 0.5587(3) 0.25860(16) 0.0626(10) Uani 1 1 d . . . . .
O23 O 0.0694(3) 0.4489(3) 0.2430(2) 0.0568(12) Uani 0.7 1 d . . P A 1
O23B O 0.0203(9) 0.4550(6) 0.3002(6) 0.065(4) Uani 0.3 1 d . U P A 2
O24 O 0.0718(4) 0.5273(4) 0.33195(19) 0.0525(12) Uani 0.7 1 d . . P A 1
O24B O 0.0702(6) 0.5924(5) 0.3211(4) 0.0284(17) Uani 0.3 1 d . U P A 2
O1S O -0.0605(3) 0.1170(3) 0.7570(2) 0.0616(12) Uani 0.75 1 d . U P . .
C1S C 0.0784(5) 0.1821(6) 0.7747(6) 0.092(3) Uani 0.75 1 d . U P . .
H1SA H 0.137674 0.188614 0.759246 0.137 Uiso 0.75 1 calc R U P . .
H1SB H 0.050149 0.239388 0.777040 0.137 Uiso 0.75 1 calc R U P . .
H1SC H 0.083573 0.155972 0.814521 0.137 Uiso 0.75 1 calc R U P . .
C2S C 0.0291(6) 0.1312(6) 0.7384(4) 0.073(2) Uani 0.75 1 d . U P . .
H2SA H 0.059125 0.074143 0.735506 0.088 Uiso 0.75 1 calc R U P . .
H2SB H 0.025750 0.157435 0.698080 0.088 Uiso 0.75 1 calc R U P . .
C3S C -0.1135(6) 0.0514(8) 0.7275(4) 0.089(3) Uani 0.75 1 d . U P . .
H3SA H -0.118126 0.063694 0.684181 0.107 Uiso 0.75 1 calc R U P . .
H3SB H -0.084131 -0.005757 0.733404 0.107 Uiso 0.75 1 calc R U P . .
C4S C -0.1993(4) 0.0476(5) 0.7492(3) 0.0558(17) Uani 0.75 1 d . U P . .
H4SA H -0.233633 0.001989 0.727933 0.084 Uiso 0.75 1 calc R U P . .
H4SB H -0.195039 0.034367 0.791916 0.084 Uiso 0.75 1 calc R U P . .
H4SC H -0.229017 0.103784 0.742716 0.084 Uiso 0.75 1 calc R U P . .
H65A H -0.0014(17) 0.325(3) 0.6493(19) 0.033(11) Uiso 1 1 d D . . . .
H66 H 0.097(2) 0.418(3) 0.3774(17) 0.031(11) Uiso 1 1 d D . . . .
H65B H -0.042(5) 0.366(4) 0.682(3) 0.11(3) Uiso 1 1 d D . . . .

loop_
_atom_site_aniso_label
_atom_site_aniso_U_11
_atom_site_aniso_U_22
_atom_site_aniso_U_33
_atom_site_aniso_U_23
_atom_site_aniso_U_13
_atom_site_aniso_U_12
Ni1 0.02059(17) 0.01445(17) 0.02028(18) -0.00095(15) -0.00300(13) 0.00124(14)
Ni2 0.01953(18) 0.01926(19) 0.0276(2) 0.00117(16) -0.00328(14) 0.00582(14)
P1 0.0202(4) 0.0238(4) 0.0272(4) -0.0006(3) -0.0074(3) 0.0017(3)
O1 0.0213(10) 0.0156(10) 0.0229(11) -0.0030(8) -0.0039(8) -0.0002(8)
O3 0.0175(10) 0.0213(11) 0.0255(11) -0.0007(9) -0.0040(8) 0.0023(8)
O61 0.0246(12) 0.0194(11) 0.0300(12) -0.0004(9) -0.0039(9) 0.0006(9)
O62 0.0232(11) 0.0323(13) 0.0335(13) -0.0031(10) -0.0080(9) 0.0079(9)
O63 0.0320(14) 0.0453(16) 0.0359(15) 0.0068(12) -0.0092(11) 0.0065(12)
O64 0.0298(13) 0.0463(16) 0.0404(16) -0.0102(12) -0.0017(11) -0.0131(12)
O65 0.0350(13) 0.0248(12) 0.0257(12) 0.0001(10) -0.0076(10) 0.0021(10)
O66 0.0264(13) 0.0240(12) 0.0609(18) 0.0139(12) 0.0021(12) 0.0057(10)
N1 0.0243(13) 0.0216(13) 0.0215(14) -0.0036(11) 0.0006(10) 0.0001(10)
N2 0.0282(14) 0.0174(12) 0.0225(13) -0.0019(10) -0.0064(10) 0.0032(10)
N3 0.0264(13) 0.0157(12) 0.0235(13) 0.0006(10) 0.0005(10) 0.0071(10)
N4 0.0221(13) 0.0304(15) 0.0299(15) 0.0031(12) 0.0010(11) 0.0073(11)
N5 0.0219(14) 0.0236(14) 0.0413(18) -0.0033(12) -0.0042(12) 0.0084(11)
N6 0.0251(13) 0.0194(13) 0.0315(15) 0.0036(11) -0.0028(11) 0.0070(10)
C1 0.0225(14) 0.0149(13) 0.0252(16) -0.0009(11) -0.0025(12) 0.0018(10)
C2 0.0280(16) 0.0182(14) 0.0244(16) -0.0034(12) 0.0006(12) -0.0037(11)
C3 0.0255(16) 0.0258(16) 0.0325(18) -0.0041(14) 0.0051(13) -0.0048(12)
C4 0.0253(16) 0.0239(16) 0.0365(19) -0.0080(14) -0.0056(13) -0.0053(12)
C5 0.0241(14) 0.0186(14) 0.0248(16) -0.0027(12) -0.0040(12) 0.0007(11)
C6 0.0221(14) 0.0138(13) 0.0231(15) 0.0011(11) -0.0035(11) 0.0029(10)
C7 0.0214(14) 0.0169(14) 0.0249(16) 0.0036(11) -0.0038(11) 0.0058(11)
C8 0.0208(15) 0.0264(16) 0.0246(16) 0.0035(13) -0.0023(12) 0.0066(12)
C9 0.0280(16) 0.0303(17) 0.0200(15) -0.0007(13) -0.0043(12) 0.0062(13)
C10 0.0248(15) 0.0255(16) 0.0282(17) -0.0072(13) -0.0076(13) 0.0012(12)
C11 0.0297(16) 0.0227(15) 0.0247(16) -0.0023(13) 0.0045(13) -0.0067(13)
C12 0.0290(16) 0.0275(17) 0.0219(16) -0.0037(13) 0.0009(13) -0.0017(13)
C13 0.0248(15) 0.0265(15) 0.0209(15) -0.0009(12) -0.0045(12) 0.0044(12)
C14 0.0367(19) 0.0308(18) 0.0231(17) -0.0042(14) -0.0020(13) 0.0077(14)
C15 0.048(2) 0.0265(17) 0.0263(17) -0.0081(14) -0.0043(15) 0.0118(15)
C16 0.042(2) 0.0212(16) 0.0284(18) -0.0007(13) -0.0125(14) 0.0036(14)
C17 0.0329(17) 0.0177(14) 0.0246(16) 0.0001(12) -0.0091(13) 0.0010(12)
C18 0.0377(19) 0.0195(16) 0.0341(19) -0.0047(13) -0.0037(14) -0.0022(13)
C22 0.0232(15) 0.0250(16) 0.0254(16) -0.0056(13) -0.0015(12) 0.0044(12)
C23 0.0281(15) 0.0175(14) 0.0238(16) -0.0042(12) -0.0030(12) 0.0086(12)
C24 0.0264(16) 0.0334(18) 0.0286(17) -0.0059(14) -0.0077(13) 0.0120(13)
C25 0.045(2) 0.038(2) 0.0220(17) -0.0003(15) -0.0081(15) 0.0168(16)
C26 0.047(2) 0.0300(18) 0.0241(17) 0.0054(14) 0.0029(15) 0.0165(16)
C27 0.0344(17) 0.0181(14) 0.0256(16) 0.0016(12) 0.0026(13) 0.0079(12)
C28 0.0355(18) 0.0281(18) 0.0342(19) 0.0090(14) 0.0077(15) 0.0022(14)
C31 0.0251(16) 0.044(2) 0.0218(16) 0.0077(14) -0.0002(13) 0.0072(14)
C32 0.0260(17) 0.039(2) 0.0346(19) 0.0057(15) 0.0079(14) 0.0062(14)
C33 0.0254(17) 0.0275(17) 0.047(2) -0.0020(16) 0.0027(15) 0.0034(13)
C34 0.035(2) 0.045(2) 0.061(3) -0.001(2) 0.013(2) 0.0057(18)
C35 0.0220(19) 0.043(2) 0.096(4) 0.000(3) 0.007(2) 0.0060(17)
C36 0.0222(18) 0.034(2) 0.078(3) -0.009(2) -0.0085(18) 0.0100(15)
C37 0.0279(17) 0.0216(17) 0.058(2) -0.0065(16) -0.0123(16) 0.0107(13)
C38 0.038(2) 0.047(2) 0.055(3) -0.014(2) -0.0178(19) 0.0237(18)
C42 0.0274(17) 0.0288(17) 0.0318(18) -0.0051(14) -0.0017(13) 0.0037(13)
C43 0.0214(15) 0.0262(16) 0.0378(19) -0.0002(14) -0.0039(13) 0.0098(12)
C44 0.0239(17) 0.0305(18) 0.052(2) -0.0069(17) -0.0073(15) 0.0018(13)
C45 0.0270(18) 0.0320(19) 0.061(3) 0.0071(18) -0.0068(17) -0.0028(14)
C46 0.0300(18) 0.0305(19) 0.052(2) 0.0111(17) 0.0022(16) 0.0041(14)
C47 0.0306(18) 0.0238(16) 0.038(2) 0.0081(14) 0.0015(14) 0.0098(13)
C48 0.059(3) 0.0246(18) 0.036(2) 0.0084(15) 0.0025(18) 0.0107(17)
C66 0.048(2) 0.038(2) 0.060(3) 0.002(2) 0.016(2) -0.0098(19)
C101 0.037(2) 0.067(3) 0.043(2) 0.006(2) -0.0168(18) 0.016(2)
C107 0.051(3) 0.056(3) 0.064(3) -0.024(2) 0.001(2) -0.023(2)
Cl1 0.0360(5) 0.0294(4) 0.0432(5) 0.0137(4) 0.0009(4) -0.0117(3)
O11 0.0497(17) 0.0268(14) 0.0559(18) 0.0055(13) 0.0124(14) -0.0124(12)
O12 0.0406(15) 0.0297(13) 0.0426(16) 0.0104(11) 0.0011(12) -0.0067(11)
O13 0.0335(17) 0.068(2) 0.106(3) 0.039(2) 0.0164(18) -0.0052(15)
O14 0.093(3) 0.0456(19) 0.0467(19) 0.0186(15) -0.0219(18) -0.0264(18)
Cl2 0.0617(6) 0.0309(4) 0.0306(5) 0.0074(4) -0.0237(4) -0.0172(4)
O21 0.083(4) 0.078(4) 0.063(4) 0.037(3) -0.026(3) -0.037(3)
O21B 0.049(6) 0.093(8) 0.029(5) 0.014(5) 0.024(4) 0.030(6)
O22 0.046(2) 0.092(3) 0.0484(19) -0.0042(19) -0.0111(15) -0.0156(19)
O23 0.053(3) 0.061(3) 0.055(3) -0.019(2) -0.005(2) 0.008(2)
O23B 0.102(8) 0.019(4) 0.070(7) 0.021(4) -0.044(6) -0.009(5)
O24 0.069(3) 0.060(3) 0.027(2) 0.004(2) -0.010(2) 0.003(3)
O24B 0.029(4) 0.023(4) 0.031(4) -0.008(3) -0.013(3) -0.012(3)
O1S 0.055(3) 0.066(3) 0.066(3) -0.011(2) 0.014(2) -0.008(2)
C1S 0.044(4) 0.066(5) 0.169(10) -0.011(6) 0.042(5) 0.001(4)
C2S 0.061(4) 0.092(6) 0.068(5) -0.019(4) 0.017(4) 0.011(4)
C3S 0.065(5) 0.141(7) 0.064(5) -0.067(5) 0.023(4) -0.039(5)
C4S 0.049(4) 0.070(5) 0.049(4) -0.018(3) 0.004(3) -0.012(3)

loop_
_atom_type_symbol
_atom_type_description
_atom_type_scat_dispersion_real
_atom_type_scat_dispersion_imag
_atom_type_scat_source
C C 0.0033 0.0016 'International Tables Vol C Tables 4.2.6.8 and 6.1.1.4'
H H 0.0000 0.0000 'International Tables Vol C Tables 4.2.6.8 and 6.1.1.4'
Cl Cl 0.1484 0.1585 'International Tables Vol C Tables 4.2.6.8 and 6.1.1.4'
N N 0.0061 0.0033 'International Tables Vol C Tables 4.2.6.8 and 6.1.1.4'
Ni Ni 0.3393 1.1124 'International Tables Vol C Tables 4.2.6.8 and 6.1.1.4'
O O 0.0106 0.0060 'International Tables Vol C Tables 4.2.6.8 and 6.1.1.4'
P P 0.1023 0.0942 'International Tables Vol C Tables 4.2.6.8 and 6.1.1.4'

loop_
_geom_angle_atom_site_label_1
_geom_angle_atom_site_label_2
_geom_angle_atom_site_label_3
_geom_angle
_geom_angle_site_symmetry_1
_geom_angle_site_symmetry_3
_geom_angle_publ_flag
O1 Ni1 Ni2 40.33(6) . . ?
O1 Ni1 O65 90.74(9) . . ?
O1 Ni1 N1 89.17(10) . . ?
O1 Ni1 N2 169.06(10) . . ?
O1 Ni1 N3 84.85(9) . . ?
O61 Ni1 Ni2 45.26(7) . . ?
O61 Ni1 O1 84.12(9) . . ?
O61 Ni1 O65 85.82(10) . . ?
O61 Ni1 N1 171.63(11) . . ?
O61 Ni1 N2 105.86(10) . . ?
O61 Ni1 N3 101.03(10) . . ?
O65 Ni1 Ni2 96.60(7) . . ?
O65 Ni1 N3 171.39(11) . . ?
N1 Ni1 Ni2 128.96(7) . . ?
N1 Ni1 O65 89.28(11) . . ?
N1 Ni1 N2 80.49(11) . . ?
N1 Ni1 N3 83.28(11) . . ?
N2 Ni1 Ni2 150.38(8) . . ?
N2 Ni1 O65 85.62(10) . . ?
N2 Ni1 N3 97.36(10) . . ?
N3 Ni1 Ni2 84.82(7) . . ?
O3 Ni2 Ni1 38.48(6) . . ?
O3 Ni2 O66 86.77(9) . . ?
O3 Ni2 N4 91.09(10) . . ?
O3 Ni2 N5 167.66(11) . . ?
O3 Ni2 N6 87.39(10) . . ?
O62 Ni2 Ni1 47.82(7) . . ?
O62 Ni2 O3 86.27(9) . . ?
O62 Ni2 O66 85.86(12) . . ?
O62 Ni2 N4 174.69(11) . . ?
O62 Ni2 N5 101.82(11) . . ?
O62 Ni2 N6 102.25(11) . . ?
O66 Ni2 Ni1 86.07(8) . . ?
N4 Ni2 Ni1 129.51(8) . . ?
N4 Ni2 O66 89.40(12) . . ?
N4 Ni2 N5 80.06(12) . . ?
N4 Ni2 N6 82.21(12) . . ?
N5 Ni2 Ni1 148.85(9) . . ?
N5 Ni2 O66 84.57(11) . . ?
N5 Ni2 N6 99.78(11) . . ?
N6 Ni2 Ni1 94.62(8) . . ?
N6 Ni2 O66 169.68(11) . . ?
O61 P1 O63 103.69(15) . . ?
O61 P1 O64 112.56(16) . . ?
O62 P1 O61 120.37(14) . . ?
O62 P1 O63 109.45(15) . . ?
O62 P1 O64 104.66(15) . . ?
O64 P1 O63 105.22(15) . . ?
Ni1 O1 H1 115(3) . . ?
C1 O1 Ni1 121.31(18) . . ?
C1 O1 H1 95(3) . . ?
Ni2 O3 H1 122(3) . . ?
C7 O3 Ni2 120.92(19) . . ?
C7 O3 H1 96(3) . . ?
P1 O61 Ni1 142.62(15) . . ?
P1 O62 Ni2 150.89(15) . . ?
C101 O63 P1 121.2(3) . . ?
C107 O64 P1 121.4(3) . . ?
Ni1 O65 H65A 105(3) . . ?
Ni1 O65 H65B 113(6) . . ?
H65A O65 H65B 83(6) . . ?
Ni2 O66 H66 124(3) . . ?
C66 O66 Ni2 126.4(3) . . ?
C66 O66 H66 109(3) . . ?
C11 N1 Ni1 112.9(2) . . ?
C11 N1 C22 110.9(3) . . ?
C12 N1 Ni1 105.8(2) . . ?
C12 N1 C11 109.6(3) . . ?
C12 N1 C22 110.0(3) . . ?
C22 N1 Ni1 107.5(2) . . ?
C13 N2 Ni1 110.9(2) . . ?
C17 N2 Ni1 130.5(2) . . ?
C17 N2 C13 118.6(3) . . ?
C23 N3 Ni1 108.6(2) . . ?
C23 N3 C27 118.9(3) . . ?
C27 N3 Ni1 128.5(2) . . ?
C31 N4 Ni2 113.5(2) . . ?
C32 N4 Ni2 105.6(2) . . ?
C32 N4 C31 110.0(3) . . ?
C42 N4 Ni2 107.3(2) . . ?
C42 N4 C31 110.7(3) . . ?
C42 N4 C32 109.5(3) . . ?
C33 N5 Ni2 111.2(2) . . ?
C33 N5 C37 118.9(3) . . ?
C37 N5 Ni2 129.1(3) . . ?
C43 N6 Ni2 109.7(2) . . ?
C43 N6 C47 118.2(3) . . ?
C47 N6 Ni2 129.7(2) . . ?
O1 C1 C2 121.3(3) . . ?
O1 C1 C6 118.2(3) . . ?
C2 C1 C6 120.5(3) . . ?
C1 C2 C3 119.1(3) . . ?
C1 C2 C11 118.9(3) . . ?
C3 C2 C11 122.0(3) . . ?
C2 C3 H3 119.3 . . ?
C4 C3 C2 121.3(3) . . ?
C4 C3 H3 119.3 . . ?
C3 C4 H4 119.7 . . ?
C3 C4 C5 120.7(3) . . ?
C5 C4 H4 119.7 . . ?
C6 C5 C4 118.2(3) . . ?
C6 C5 C10 118.5(3) . . ?
C10 C5 C4 123.4(3) . . ?
C1 C6 C7 120.3(3) . . ?
C5 C6 C1 120.2(3) . . ?
C5 C6 C7 119.5(3) . . ?
O3 C7 C6 117.9(3) . . ?
O3 C7 C8 121.1(3) . . ?
C8 C7 C6 121.0(3) . . ?
C7 C8 C9 118.7(3) . . ?
C7 C8 C31 120.2(3) . . ?
C9 C8 C31 121.1(3) . . ?
C8 C9 H9 119.3 . . ?
C10 C9 C8 121.5(3) . . ?
C10 C9 H9 119.3 . . ?
C5 C10 H10 119.6 . . ?
C9 C10 C5 120.7(3) . . ?
C9 C10 H10 119.6 . . ?
N1 C11 C2 111.3(3) . . ?
N1 C11 H11A 109.4 . . ?
N1 C11 H11B 109.4 . . ?
C2 C11 H11A 109.4 . . ?
C2 C11 H11B 109.4 . . ?
H11A C11 H11B 108.0 . . ?
N1 C12 H12A 109.5 . . ?
N1 C12 H12B 109.5 . . ?
N1 C12 C13 110.6(3) . . ?
H12A C12 H12B 108.1 . . ?
C13 C12 H12A 109.5 . . ?
C13 C12 H12B 109.5 . . ?
N2 C13 C12 116.6(3) . . ?
N2 C13 C14 122.8(3) . . ?
C14 C13 C12 120.6(3) . . ?
C13 C14 H14 120.8 . . ?
C15 C14 C13 118.4(4) . . ?
C15 C14 H14 120.8 . . ?
C14 C15 H15 120.3 . . ?
C16 C15 C14 119.4(3) . . ?
C16 C15 H15 120.3 . . ?
C15 C16 H16 119.8 . . ?
C15 C16 C17 120.5(3) . . ?
C17 C16 H16 119.8 . . ?
N2 C17 C16 120.5(3) . . ?
N2 C17 C18 119.1(3) . . ?
C16 C17 C18 120.4(3) . . ?
C17 C18 H18A 109.5 . . ?
C17 C18 H18B 109.5 . . ?
C17 C18 H18C 109.5 . . ?
H18A C18 H18B 109.5 . . ?
H18A C18 H18C 109.5 . . ?
H18B C18 H18C 109.5 . . ?
N1 C22 H22A 109.3 . . ?
N1 C22 H22B 109.3 . . ?
N1 C22 C23 111.7(3) . . ?
H22A C22 H22B 107.9 . . ?
C23 C22 H22A 109.3 . . ?
C23 C22 H22B 109.3 . . ?
N3 C23 C22 116.4(3) . . ?
N3 C23 C24 122.4(3) . . ?
C24 C23 C22 121.2(3) . . ?
C23 C24 H24 120.5 . . ?
C25 C24 C23 118.9(4) . . ?
C25 C24 H24 120.5 . . ?
C24 C25 H25 120.5 . . ?
C26 C25 C24 118.9(3) . . ?
C26 C25 H25 120.5 . . ?
C25 C26 H26 119.8 . . ?
C25 C26 C27 120.4(3) . . ?
C27 C26 H26 119.8 . . ?
N3 C27 C26 120.3(3) . . ?
N3 C27 C28 119.1(3) . . ?
C26 C27 C28 120.6(3) . . ?
C27 C28 H28A 109.5 . . ?
C27 C28 H28B 109.5 . . ?
C27 C28 H28C 109.5 . . ?
H28A C28 H28B 109.5 . . ?
H28A C28 H28C 109.5 . . ?
H28B C28 H28C 109.5 . . ?
N4 C31 C8 112.7(3) . . ?
N4 C31 H31A 109.0 . . ?
N4 C31 H31B 109.0 . . ?
C8 C31 H31A 109.0 . . ?
C8 C31 H31B 109.0 . . ?
H31A C31 H31B 107.8 . . ?
N4 C32 H32A 109.5 . . ?
N4 C32 H32B 109.5 . . ?
N4 C32 C33 110.5(3) . . ?
H32A C32 H32B 108.1 . . ?
C33 C32 H32A 109.5 . . ?
C33 C32 H32B 109.5 . . ?
N5 C33 C32 116.8(3) . . ?
N5 C33 C34 122.6(4) . . ?
C34 C33 C32 120.5(4) . . ?
C33 C34 H34 120.3 . . ?
C33 C34 C35 119.4(5) . . ?
C35 C34 H34 120.3 . . ?
C34 C35 H35 121.0 . . ?
C36 C35 C34 118.0(4) . . ?
C36 C35 H35 121.0 . . ?
C35 C36 H36 119.3 . . ?
C35 C36 C37 121.3(4) . . ?
C37 C36 H36 119.3 . . ?
N5 C37 C36 119.6(4) . . ?
N5 C37 C38 119.2(4) . . ?
C36 C37 C38 121.2(4) . . ?
C37 C38 H38A 109.5 . . ?
C37 C38 H38B 109.5 . . ?
C37 C38 H38C 109.5 . . ?
H38A C38 H38B 109.5 . . ?
H38A C38 H38C 109.5 . . ?
H38B C38 H38C 109.5 . . ?
N4 C42 H42A 109.2 . . ?
N4 C42 H42B 109.2 . . ?
N4 C42 C43 112.1(3) . . ?
H42A C42 H42B 107.9 . . ?
C43 C42 H42A 109.2 . . ?
C43 C42 H42B 109.2 . . ?
N6 C43 C42 116.1(3) . . ?
N6 C43 C44 123.4(4) . . ?
C44 C43 C42 120.4(3) . . ?
C43 C44 H44 120.8 . . ?
C45 C44 C43 118.4(4) . . ?
C45 C44 H44 120.8 . . ?
C44 C45 H45 120.5 . . ?
C46 C45 C44 119.0(4) . . ?
C46 C45 H45 120.5 . . ?
C45 C46 H46 119.7 . . ?
C45 C46 C47 120.6(4) . . ?
C47 C46 H46 119.7 . . ?
N6 C47 C46 120.3(4) . . ?
N6 C47 C48 119.3(3) . . ?
C46 C47 C48 120.4(3) . . ?
C47 C48 H48A 109.5 . . ?
C47 C48 H48B 109.5 . . ?
C47 C48 H48C 109.5 . . ?
H48A C48 H48B 109.5 . . ?
H48A C48 H48C 109.5 . . ?
H48B C48 H48C 109.5 . . ?
O66 C66 H66A 109.5 . . ?
O66 C66 H66B 109.5 . . ?
O66 C66 H66C 109.5 . . ?
H66A C66 H66B 109.5 . . ?
H66A C66 H66C 109.5 . . ?
H66B C66 H66C 109.5 . . ?
O63 C101 H10A 109.5 . . ?
O63 C101 H10B 109.5 . . ?
O63 C101 H10C 109.5 . . ?
H10A C101 H10B 109.5 . . ?
H10A C101 H10C 109.5 . . ?
H10B C101 H10C 109.5 . . ?
O64 C107 H10D 109.5 . . ?
O64 C107 H10E 109.5 . . ?
O64 C107 H10F 109.5 . . ?
H10D C107 H10E 109.5 . . ?
H10D C107 H10F 109.5 . . ?
H10E C107 H10F 109.5 . . ?
O11 Cl1 O12 109.30(18) . . ?
O13 Cl1 O11 109.5(2) . . ?
O13 Cl1 O12 108.83(19) . . ?
O13 Cl1 O14 111.1(3) . . ?
O14 Cl1 O11 109.31(19) . . ?
O14 Cl1 O12 108.7(2) . . ?
O21 Cl2 O23 99.5(4) . . ?
O21B Cl2 O22 104.1(6) . . ?
O21B Cl2 O23B 124.1(9) . . ?
O21B Cl2 O24B 121.0(9) . . ?
O22 Cl2 O21 108.9(3) . . ?
O22 Cl2 O23 114.4(3) . . ?
O22 Cl2 O24B 102.8(4) . . ?
O23B Cl2 O22 94.5(6) . . ?
O23B Cl2 O24B 104.6(6) . . ?
O24 Cl2 O21 108.5(3) . . ?
O24 Cl2 O22 118.0(3) . . ?
O24 Cl2 O23 105.9(3) . . ?
C3S O1S C2S 118.7(6) . . ?
H1SA C1S H1SB 109.5 . . ?
H1SA C1S H1SC 109.5 . . ?
H1SB C1S H1SC 109.5 . . ?
C2S C1S H1SA 109.5 . . ?
C2S C1S H1SB 109.5 . . ?
C2S C1S H1SC 109.5 . . ?
O1S C2S H2SA 108.7 . . ?
O1S C2S H2SB 108.7 . . ?
C1S C2S O1S 114.2(7) . . ?
C1S C2S H2SA 108.7 . . ?
C1S C2S H2SB 108.7 . . ?
H2SA C2S H2SB 107.6 . . ?
O1S C3S H3SA 109.2 . . ?
O1S C3S H3SB 109.2 . . ?
H3SA C3S H3SB 107.9 . . ?
C4S C3S O1S 111.8(6) . . ?
C4S C3S H3SA 109.2 . . ?
C4S C3S H3SB 109.2 . . ?
C3S C4S H4SA 109.5 . . ?
C3S C4S H4SB 109.5 . . ?
C3S C4S H4SC 109.5 . . ?
H4SA C4S H4SB 109.5 . . ?
H4SA C4S H4SC 109.5 . . ?
H4SB C4S H4SC 109.5 . . ?

loop_
_geom_bond_atom_site_label_1
_geom_bond_atom_site_label_2
_geom_bond_distance
_geom_bond_site_symmetry_2
_geom_bond_publ_flag
Ni1 Ni2 5.2199(7) . ?
Ni1 O1 2.066(2) . ?
Ni1 O61 2.046(2) . ?
Ni1 O65 2.137(2) . ?
Ni1 N1 2.083(3) . ?
Ni1 N2 2.119(3) . ?
Ni1 N3 2.150(3) . ?
Ni2 O3 2.025(2) . ?
Ni2 O62 2.013(3) . ?
Ni2 O66 2.160(3) . ?
Ni2 N4 2.087(3) . ?
Ni2 N5 2.109(3) . ?
Ni2 N6 2.159(3) . ?
P1 O61 1.491(2) . ?
P1 O62 1.481(3) . ?
P1 O63 1.601(3) . ?
P1 O64 1.573(3) . ?
O1 H1 1.16(6) . ?
O1 C1 1.358(4) . ?
O3 H1 1.24(6) . ?
O3 C7 1.354(4) . ?
O63 C101 1.433(5) . ?
O64 C107 1.428(5) . ?
O65 H65A 0.90(2) . ?
O65 H65B 0.87(3) . ?
O66 C66 1.433(5) . ?
O66 H66 0.88(2) . ?
N1 C11 1.489(4) . ?
N1 C12 1.470(4) . ?
N1 C22 1.489(4) . ?
N2 C13 1.355(4) . ?
N2 C17 1.353(4) . ?
N3 C23 1.349(4) . ?
N3 C27 1.353(4) . ?
N4 C31 1.485(4) . ?
N4 C32 1.484(5) . ?
N4 C42 1.472(5) . ?
N5 C33 1.346(5) . ?
N5 C37 1.356(5) . ?
N6 C43 1.348(5) . ?
N6 C47 1.361(5) . ?
C1 C2 1.374(5) . ?
C1 C6 1.425(5) . ?
C2 C3 1.419(5) . ?
C2 C11 1.503(5) . ?
C3 H3 0.9500 . ?
C3 C4 1.370(5) . ?
C4 H4 0.9500 . ?
C4 C5 1.419(5) . ?
C5 C6 1.413(4) . ?
C5 C10 1.419(5) . ?
C6 C7 1.430(4) . ?
C7 C8 1.375(5) . ?
C8 C9 1.420(5) . ?
C8 C31 1.508(5) . ?
C9 H9 0.9500 . ?
C9 C10 1.368(5) . ?
C10 H10 0.9500 . ?
C11 H11A 0.9900 . ?
C11 H11B 0.9900 . ?
C12 H12A 0.9900 . ?
C12 H12B 0.9900 . ?
C12 C13 1.504(5) . ?
C13 C14 1.381(5) . ?
C14 H14 0.9500 . ?
C14 C15 1.381(5) . ?
C15 H15 0.9500 . ?
C15 C16 1.366(6) . ?
C16 H16 0.9500 . ?
C16 C17 1.394(5) . ?
C17 C18 1.491(5) . ?
C18 H18A 0.9800 . ?
C18 H18B 0.9800 . ?
C18 H18C 0.9800 . ?
C22 H22A 0.9900 . ?
C22 H22B 0.9900 . ?
C22 C23 1.500(5) . ?
C23 C24 1.385(5) . ?
C24 H24 0.9500 . ?
C24 C25 1.380(6) . ?
C25 H25 0.9500 . ?
C25 C26 1.371(6) . ?
C26 H26 0.9500 . ?
C26 C27 1.400(5) . ?
C27 C28 1.486(5) . ?
C28 H28A 0.9800 . ?
C28 H28B 0.9800 . ?
C28 H28C 0.9800 . ?
C31 H31A 0.9900 . ?
C31 H31B 0.9900 . ?
C32 H32A 0.9900 . ?
C32 H32B 0.9900 . ?
C32 C33 1.516(6) . ?
C33 C34 1.375(6) . ?
C34 H34 0.9500 . ?
C34 C35 1.386(7) . ?
C35 H35 0.9500 . ?
C35 C36 1.364(8) . ?
C36 H36 0.9500 . ?
C36 C37 1.403(6) . ?
C37 C38 1.472(7) . ?
C38 H38A 0.9800 . ?
C38 H38B 0.9800 . ?
C38 H38C 0.9800 . ?
C42 H42A 0.9900 . ?
C42 H42B 0.9900 . ?
C42 C43 1.499(5) . ?
C43 C44 1.387(5) . ?
C44 H44 0.9500 . ?
C44 C45 1.382(6) . ?
C45 H45 0.9500 . ?
C45 C46 1.369(6) . ?
C46 H46 0.9500 . ?
C46 C47 1.405(6) . ?
C47 C48 1.474(6) . ?
C48 H48A 0.9800 . ?
C48 H48B 0.9800 . ?
C48 H48C 0.9800 . ?
C66 H66A 0.9800 . ?
C66 H66B 0.9800 . ?
C66 H66C 0.9800 . ?
C101 H10A 0.9800 . ?
C101 H10B 0.9800 . ?
C101 H10C 0.9800 . ?
C107 H10D 0.9800 . ?
C107 H10E 0.9800 . ?
C107 H10F 0.9800 . ?
Cl1 O11 1.440(3) . ?
Cl1 O12 1.441(3) . ?
Cl1 O13 1.438(3) . ?
Cl1 O14 1.438(4) . ?
Cl2 O21 1.463(6) . ?
Cl2 O21B 1.246(9) . ?
Cl2 O22 1.433(4) . ?
Cl2 O23 1.521(5) . ?
Cl2 O23B 1.415(10) . ?
Cl2 O24 1.399(4) . ?
Cl2 O24B 1.470(7) . ?
O1S C2S 1.449(9) . ?
O1S C3S 1.427(9) . ?
C1S H1SA 0.9800 . ?
C1S H1SB 0.9800 . ?
C1S H1SC 0.9800 . ?
C1S C2S 1.328(13) . ?
C2S H2SA 0.9900 . ?
C2S H2SB 0.9900 . ?
C3S H3SA 0.9900 . ?
C3S H3SB 0.9900 . ?
C3S C4S 1.404(10) . ?
C4S H4SA 0.9800 . ?
C4S H4SB 0.9800 . ?
C4S H4SC 0.9800 . ?

loop_
_geom_torsion_atom_site_label_1
_geom_torsion_atom_site_label_2
_geom_torsion_atom_site_label_3
_geom_torsion_atom_site_label_4
_geom_torsion
_geom_torsion_site_symmetry_1
_geom_torsion_site_symmetry_2
_geom_torsion_site_symmetry_3
_geom_torsion_site_symmetry_4
_geom_torsion_publ_flag
Ni1 O1 C1 C2 -47.7(4) . . . . ?
Ni1 O1 C1 C6 130.3(2) . . . . ?
Ni1 N1 C11 C2 -66.6(3) . . . . ?
Ni1 N1 C12 C13 41.9(3) . . . . ?
Ni1 N1 C22 C23 31.4(3) . . . . ?
Ni1 N2 C13 C12 1.0(3) . . . . ?
Ni1 N2 C13 C14 178.5(3) . . . . ?
Ni1 N2 C17 C16 -178.2(2) . . . . ?
Ni1 N2 C17 C18 1.3(5) . . . . ?
Ni1 N3 C23 C22 27.9(3) . . . . ?
Ni1 N3 C23 C24 -154.3(3) . . . . ?
Ni1 N3 C27 C26 150.6(3) . . . . ?
Ni1 N3 C27 C28 -28.6(4) . . . . ?
Ni2 O3 C7 C6 134.1(2) . . . . ?
Ni2 O3 C7 C8 -46.3(4) . . . . ?
Ni2 N4 C31 C8 -58.6(4) . . . . ?
Ni2 N4 C32 C33 39.9(3) . . . . ?
Ni2 N4 C42 C43 35.5(3) . . . . ?
Ni2 N5 C33 C32 -7.0(4) . . . . ?
Ni2 N5 C33 C34 170.8(3) . . . . ?
Ni2 N5 C37 C36 -165.8(3) . . . . ?
Ni2 N5 C37 C38 15.5(5) . . . . ?
Ni2 N6 C43 C42 21.8(3) . . . . ?
Ni2 N6 C43 C44 -161.8(3) . . . . ?
Ni2 N6 C47 C46 159.0(3) . . . . ?
Ni2 N6 C47 C48 -20.8(5) . . . . ?
O1 C1 C2 C3 -179.9(3) . . . . ?
O1 C1 C2 C11 2.7(4) . . . . ?
O1 C1 C6 C5 178.6(3) . . . . ?
O1 C1 C6 C7 -3.8(4) . . . . ?
O3 C7 C8 C9 -178.8(3) . . . . ?
O3 C7 C8 C31 -1.5(4) . . . . ?
O61 P1 O62 Ni2 30.9(4) . . . . ?
O61 P1 O63 C101 -169.9(3) . . . . ?
O61 P1 O64 C107 51.6(4) . . . . ?
O62 P1 O61 Ni1 72.9(3) . . . . ?
O62 P1 O63 C101 60.5(3) . . . . ?
O62 P1 O64 C107 -176.0(4) . . . . ?
O63 P1 O61 Ni1 -49.8(3) . . . . ?
O63 P1 O62 Ni2 150.7(3) . . . . ?
O63 P1 O64 C107 -60.6(4) . . . . ?
O64 P1 O61 Ni1 -162.9(2) . . . . ?
O64 P1 O62 Ni2 -96.9(4) . . . . ?
O64 P1 O63 C101 -51.5(4) . . . . ?
N1 C12 C13 N2 -29.6(4) . . . . ?
N1 C12 C13 C14 152.8(3) . . . . ?
N1 C22 C23 N3 -41.7(4) . . . . ?
N1 C22 C23 C24 140.5(3) . . . . ?
N2 C13 C14 C15 -0.6(5) . . . . ?
N3 C23 C24 C25 -1.9(5) . . . . ?
N4 C32 C33 N5 -22.7(5) . . . . ?
N4 C32 C33 C34 159.4(4) . . . . ?
N4 C42 C43 N6 -40.1(4) . . . . ?
N4 C42 C43 C44 143.4(3) . . . . ?
N5 C33 C34 C35 -2.3(7) . . . . ?
N6 C43 C44 C45 -2.0(5) . . . . ?
C1 C2 C3 C4 0.6(5) . . . . ?
C1 C2 C11 N1 59.2(4) . . . . ?
C1 C6 C7 O3 -1.5(4) . . . . ?
C1 C6 C7 C8 178.9(3) . . . . ?
C2 C1 C6 C5 -3.3(4) . . . . ?
C2 C1 C6 C7 174.3(3) . . . . ?
C2 C3 C4 C5 -2.0(5) . . . . ?
C3 C2 C11 N1 -118.1(3) . . . . ?
C3 C4 C5 C6 0.8(5) . . . . ?
C3 C4 C5 C10 -178.6(3) . . . . ?
C4 C5 C6 C1 1.8(5) . . . . ?
C4 C5 C6 C7 -175.8(3) . . . . ?
C4 C5 C10 C9 178.3(3) . . . . ?
C5 C6 C7 O3 176.1(3) . . . . ?
C5 C6 C7 C8 -3.5(4) . . . . ?
C6 C1 C2 C3 2.1(5) . . . . ?
C6 C1 C2 C11 -175.3(3) . . . . ?
C6 C5 C10 C9 -1.1(5) . . . . ?
C6 C7 C8 C9 0.7(5) . . . . ?
C6 C7 C8 C31 178.1(3) . . . . ?
C7 C8 C9 C10 1.9(5) . . . . ?
C7 C8 C31 N4 59.1(4) . . . . ?
C8 C9 C10 C5 -1.7(5) . . . . ?
C9 C8 C31 N4 -123.6(3) . . . . ?
C10 C5 C6 C1 -178.8(3) . . . . ?
C10 C5 C6 C7 3.6(4) . . . . ?
C11 N1 C12 C13 163.9(3) . . . . ?
C11 N1 C22 C23 -92.4(3) . . . . ?
C11 C2 C3 C4 177.8(3) . . . . ?
C12 N1 C11 C2 175.8(3) . . . . ?
C12 N1 C22 C23 146.1(3) . . . . ?
C12 C13 C14 C15 176.8(3) . . . . ?
C13 N2 C17 C16 -0.3(5) . . . . ?
C13 N2 C17 C18 179.2(3) . . . . ?
C13 C14 C15 C16 1.1(5) . . . . ?
C14 C15 C16 C17 -1.2(5) . . . . ?
C15 C16 C17 N2 0.8(5) . . . . ?
C15 C16 C17 C18 -178.7(3) . . . . ?
C17 N2 C13 C12 -177.3(3) . . . . ?
C17 N2 C13 C14 0.3(5) . . . . ?
C22 N1 C11 C2 54.1(4) . . . . ?
C22 N1 C12 C13 -73.9(3) . . . . ?
C22 C23 C24 C25 175.7(3) . . . . ?
C23 N3 C27 C26 -4.1(4) . . . . ?
C23 N3 C27 C28 176.7(3) . . . . ?
C23 C24 C25 C26 -1.9(5) . . . . ?
C24 C25 C26 C27 2.7(5) . . . . ?
C25 C26 C27 N3 0.3(5) . . . . ?
C25 C26 C27 C28 179.5(3) . . . . ?
C27 N3 C23 C22 -172.8(3) . . . . ?
C27 N3 C23 C24 5.0(4) . . . . ?
C31 N4 C32 C33 162.7(3) . . . . ?
C31 N4 C42 C43 -88.8(3) . . . . ?
C31 C8 C9 C10 -175.5(3) . . . . ?
C32 N4 C31 C8 -176.7(3) . . . . ?
C32 N4 C42 C43 149.7(3) . . . . ?
C32 C33 C34 C35 175.5(4) . . . . ?
C33 N5 C37 C36 3.5(5) . . . . ?
C33 N5 C37 C38 -175.3(4) . . . . ?
C33 C34 C35 C36 1.3(7) . . . . ?
C34 C35 C36 C37 1.9(7) . . . . ?
C35 C36 C37 N5 -4.4(6) . . . . ?
C35 C36 C37 C38 174.3(4) . . . . ?
C37 N5 C33 C32 -178.1(3) . . . . ?
C37 N5 C33 C34 -0.2(6) . . . . ?
C42 N4 C31 C8 62.1(4) . . . . ?
C42 N4 C32 C33 -75.4(4) . . . . ?
C42 C43 C44 C45 174.2(3) . . . . ?
C43 N6 C47 C46 -1.6(5) . . . . ?
C43 N6 C47 C48 178.6(3) . . . . ?
C43 C44 C45 C46 0.6(6) . . . . ?
C44 C45 C46 C47 0.1(6) . . . . ?
C45 C46 C47 N6 0.3(5) . . . . ?
C45 C46 C47 C48 -179.8(4) . . . . ?
C47 N6 C43 C42 -173.9(3) . . . . ?
C47 N6 C43 C44 2.5(5) . . . . ?
C2S O1S C3S C4S -178.0(8) . . . . ?
C3S O1S C2S C1S -168.9(10) . . . . ?
